data_4517361
loop_
_publ_author_name
'Yang, Guo-Hui'
'Zheng, Hanliang'
'Li, Xin'
'Cheng, Jin-Pei'

_publ_section_title
;
 Asymmetric Synthesis of Axially Chiral Phosphamides via Atroposelective
 N-Allylic Alkylation
;
_journal_name_full 'ACS Catalysis'
_journal_page_first 2324
_journal_page_last 2333
_journal_paper_doi 10.1021/acscatal.9b05443
_journal_year 2020
_chemical_formula_sum 'C30 H35 I N O5 P'
_chemical_formula_weight 647.46
_space_group_crystal_system orthorhombic
_space_group_IT_number 19
_space_group_name_Hall 'P 2ac 2ab'
_space_group_name_H-M_alt 'P 21 21 21'
_atom_sites_solution_hydrogens geom
_audit_creation_method SHELXL-2018/3
_cell_angle_alpha 90
_cell_angle_beta 90
_cell_angle_gamma 90
_cell_formula_units_Z 4
_cell_length_a 9.1592(18)
_cell_length_b 11.449(2)
_cell_length_c 27.960(6)
_cell_measurement_reflns_used 9757
_cell_measurement_temperature 113(2)
_cell_measurement_theta_max 27.9263
_cell_measurement_theta_min 1.9221
_cell_volume 2932.0(10)
_computing_cell_refinement crystalclear
_computing_data_collection crystalclear
_computing_data_reduction crystalclear
_computing_molecular_graphics 'Bruker SHELXTL'
_computing_publication_material 'Bruker SHELXTL'
_computing_structure_refinement 'SHELXL-97 (Sheldrick, 1997)'
_computing_structure_solution 'SHELXS-97 (Sheldrick, 1990)'
_diffrn_ambient_temperature 113(2)
_diffrn_measured_fraction_theta_full 0.998
_diffrn_measured_fraction_theta_max 0.997
_diffrn_measurement_device_type 'rigaku saturn'
_diffrn_measurement_method '\w scans'
_diffrn_radiation_type MoK\a
_diffrn_radiation_wavelength 0.71073
_diffrn_reflns_av_R_equivalents 0.0490
_diffrn_reflns_av_unetI/netI 0.0424
_diffrn_reflns_Laue_measured_fraction_full 0.998
_diffrn_reflns_Laue_measured_fraction_max 0.997
_diffrn_reflns_limit_h_max 12
_diffrn_reflns_limit_h_min -12
_diffrn_reflns_limit_k_max 14
_diffrn_reflns_limit_k_min -15
_diffrn_reflns_limit_l_max 36
_diffrn_reflns_limit_l_min -36
_diffrn_reflns_number 34078
_diffrn_reflns_point_group_measured_fraction_full 0.998
_diffrn_reflns_point_group_measured_fraction_max 0.997
_diffrn_reflns_theta_full 25.242
_diffrn_reflns_theta_max 27.854
_diffrn_reflns_theta_min 1.457
_diffrn_standards_decay_% 0
_diffrn_standards_interval_count 0
_diffrn_standards_interval_time 0
_diffrn_standards_number 0
_exptl_absorpt_coefficient_mu 1.185
_exptl_absorpt_correction_T_max 1
_exptl_absorpt_correction_T_min 0.8209
_exptl_absorpt_correction_type multi-scan
_exptl_absorpt_process_details crystalclear
_exptl_crystal_density_diffrn 1.467
_exptl_crystal_F_000 1320
_exptl_crystal_size_max 0.200
_exptl_crystal_size_mid 0.180
_exptl_crystal_size_min 0.120
_refine_diff_density_max 0.561
_refine_diff_density_min -0.967
_refine_diff_density_rms 0.175
_refine_ls_abs_structure_details
;
 Flack x determined using 2393 quotients [(I+)-(I-)]/[(I+)+(I-)]
 (Parsons, Flack and Wagner, Acta Cryst. B69 (2013) 249-259).
;
_refine_ls_abs_structure_Flack -0.016(8)
_refine_ls_extinction_method none
_refine_ls_goodness_of_fit_ref 1.057
_refine_ls_hydrogen_treatment constr
_refine_ls_matrix_type full
_refine_ls_number_parameters 350
_refine_ls_number_reflns 6959
_refine_ls_number_restraints 0
_refine_ls_restrained_S_all 1.057
_refine_ls_R_factor_all 0.0333
_refine_ls_R_factor_gt 0.0293
_refine_ls_shift/su_max 0.001
_refine_ls_shift/su_mean 0.000
_refine_ls_structure_factor_coef Fsqd
_refine_ls_weighting_details 'w=1/[\s^2^(Fo^2^)+(0.0425P)^2^] where P=(Fo^2^+2Fc^2^)/3'
_refine_ls_weighting_scheme calc
_refine_ls_wR_factor_gt 0.0614
_refine_ls_wR_factor_ref 0.0780
_reflns_Friedel_coverage 0.773
_reflns_Friedel_fraction_full 0.997
_reflns_Friedel_fraction_max 0.997
_reflns_number_gt 6433
_reflns_number_total 6959
_reflns_threshold_expression 'I > 2\s(I)'
_cod_data_source_file cs9b05443_si_002.cif
_cod_data_source_block shelxl
_cod_depositor_comments
;
The following automatic conversions were performed:

data item '_exptl_absorpt_correction_type' value 'MULTI-SCAN' was
changed to 'multi-scan' in accordance with the
/home/data/users/saulius/crontab/automatic-downloads/rss-feeds/ACS/lib/dictionaries/cif_core.dic
dictionary named 'cif_core.dic' version 2.4.2 last updated on
2011-04-26.

Automatic conversion script
Id: cif_fix_values 7556 2019-12-06 15:28:31Z antanas 

 Adding full bibliography for 4517361.cif.
;
_cod_database_code 4517361
_shelx_shelxl_version_number 2018/3
_shelx_space_group_comment
;
The symmetry employed for this shelxl refinement is uniquely defined
by the following loop, which should always be used as a source of
symmetry information in preference to the above space-group names.
They are only intended as comments.
;
_shelx_estimated_absorpt_t_min 0.797
_shelx_estimated_absorpt_t_max 0.871

loop_
_space_group_symop_operation_xyz
'x, y, z'
'-x+1/2, -y, z+1/2'
'-x, y+1/2, -z+1/2'
'x+1/2, -y+1/2, -z'

loop_
_atom_site_label
_atom_site_type_symbol
_atom_site_fract_x
_atom_site_fract_y
_atom_site_fract_z
_atom_site_U_iso_or_equiv
_atom_site_adp_type
_atom_site_occupancy
_atom_site_site_symmetry_order
_atom_site_calc_flag
_atom_site_refinement_flags_posn
_atom_site_refinement_flags_adp
I1 I 0.97021(3) 0.55925(2) 0.80028(2) 0.02968(9) Uani 1 1 d . .
P1 P 0.75410(12) 0.86828(9) 0.86731(4) 0.0200(2) Uani 1 1 d . .
O1 O 0.6560(3) 0.9296(3) 0.90121(10) 0.0284(6) Uani 1 1 d . .
O2 O 0.7407(4) 0.8152(3) 0.67969(11) 0.0386(8) Uani 1 1 d . .
O3 O 1.3114(4) 0.8833(3) 0.82354(13) 0.0424(9) Uani 1 1 d . .
O4 O 0.5300(4) 0.4724(3) 0.95789(10) 0.0363(7) Uani 1 1 d . .
O5 O 0.6426(3) 0.4267(3) 0.88831(10) 0.0273(6) Uani 1 1 d . .
N1 N 0.7610(4) 0.7217(3) 0.86851(11) 0.0201(7) Uani 1 1 d . .
C1 C 0.8634(4) 0.6571(3) 0.89708(14) 0.0208(8) Uani 1 1 d . .
C2 C 0.9634(5) 0.5818(3) 0.87511(13) 0.0221(8) Uani 1 1 d . .
C3 C 1.0625(4) 0.5142(4) 0.90104(16) 0.0275(9) Uani 1 1 d . .
H3 H 1.129442 0.464573 0.884895 0.033 Uiso 1 1 calc R U
C4 C 1.0625(5) 0.5203(4) 0.95084(17) 0.0293(10) Uani 1 1 d . .
C5 C 0.9645(5) 0.5939(4) 0.97283(15) 0.0282(9) Uani 1 1 d . .
H5 H 0.965530 0.598876 1.006747 0.034 Uiso 1 1 calc R U
C6 C 0.8632(5) 0.6620(4) 0.94748(14) 0.0242(8) Uani 1 1 d . .
C7 C 0.7599(6) 0.7376(4) 0.97564(15) 0.0340(11) Uani 1 1 d . .
H7A H 0.724483 0.694192 1.003550 0.051 Uiso 1 1 calc R U
H7B H 0.676945 0.759561 0.955415 0.051 Uiso 1 1 calc R U
H7C H 0.810924 0.808129 0.986306 0.051 Uiso 1 1 calc R U
C8 C 1.1625(5) 0.4426(5) 0.97972(19) 0.0419(12) Uani 1 1 d . .
H8A H 1.167749 0.471528 1.012664 0.063 Uiso 1 1 calc R U
H8B H 1.260285 0.443240 0.965515 0.063 Uiso 1 1 calc R U
H8C H 1.124243 0.362672 0.979710 0.063 Uiso 1 1 calc R U
C9 C 0.7000(5) 0.9022(3) 0.80646(15) 0.0229(8) Uani 1 1 d . .
C10 C 0.6083(5) 0.9985(3) 0.80041(17) 0.0275(8) Uani 1 1 d . .
H10 H 0.576062 1.042146 0.827294 0.033 Uiso 1 1 calc R U
C11 C 0.5648(5) 1.0295(4) 0.75460(18) 0.0349(11) Uani 1 1 d . .
H11 H 0.502424 1.094964 0.750364 0.042 Uiso 1 1 calc R U
C12 C 0.6099(6) 0.9675(4) 0.71531(17) 0.0355(11) Uani 1 1 d . .
H12 H 0.579207 0.990269 0.684230 0.043 Uiso 1 1 calc R U
C13 C 0.7011(5) 0.8708(4) 0.72109(16) 0.0288(9) Uani 1 1 d . .
C14 C 0.7461(5) 0.8377(4) 0.76657(14) 0.0228(8) Uani 1 1 d . .
H14 H 0.807756 0.771739 0.770628 0.027 Uiso 1 1 calc R U
C15 C 0.8342(7) 0.7166(5) 0.68365(19) 0.0490(14) Uani 1 1 d . .
H15A H 0.927519 0.740727 0.697657 0.074 Uiso 1 1 calc R U
H15B H 0.851185 0.683405 0.651833 0.074 Uiso 1 1 calc R U
H15C H 0.788296 0.657795 0.704195 0.074 Uiso 1 1 calc R U
C16 C 0.9436(5) 0.9084(3) 0.87594(14) 0.0245(9) Uani 1 1 d . .
C17 C 0.9806(6) 0.9678(3) 0.91795(14) 0.0290(9) Uani 1 1 d . .
H17 H 0.906892 0.989302 0.940175 0.035 Uiso 1 1 calc R U
C18 C 1.1251(6) 0.9951(4) 0.92695(17) 0.0379(12) Uani 1 1 d . .
H18 H 1.150137 1.035091 0.955572 0.046 Uiso 1 1 calc R U
C19 C 1.2328(5) 0.9652(4) 0.89514(16) 0.0352(11) Uani 1 1 d . .
H19 H 1.331838 0.983575 0.901896 0.042 Uiso 1 1 calc R U
C20 C 1.1962(5) 0.9076(4) 0.85276(16) 0.0286(10) Uani 1 1 d . .
C21 C 1.0513(5) 0.8790(4) 0.84307(14) 0.0248(9) Uani 1 1 d . .
H21 H 1.026360 0.839793 0.814264 0.030 Uiso 1 1 calc R U
C22 C 1.2837(6) 0.8197(5) 0.78038(19) 0.0419(12) Uani 1 1 d . .
H22A H 1.244714 0.742384 0.788310 0.063 Uiso 1 1 calc R U
H22B H 1.374964 0.810836 0.762429 0.063 Uiso 1 1 calc R U
H22C H 1.212601 0.862335 0.760875 0.063 Uiso 1 1 calc R U
C23 C 0.6281(5) 0.6566(3) 0.85344(14) 0.0208(8) Uani 1 1 d . .
H23A H 0.658536 0.589422 0.833487 0.025 Uiso 1 1 calc R U
H23B H 0.567631 0.708459 0.833192 0.025 Uiso 1 1 calc R U
C24 C 0.5346(5) 0.6115(3) 0.89409(13) 0.0237(8) Uani 1 1 d . .
C25 C 0.4163(5) 0.6671(4) 0.90853(18) 0.0370(11) Uani 1 1 d . .
H25A H 0.357291 0.634702 0.933130 0.044 Uiso 1 1 calc R U
H25B H 0.390115 0.739507 0.894324 0.044 Uiso 1 1 calc R U
C26 C 0.5694(5) 0.4973(4) 0.91815(15) 0.0254(9) Uani 1 1 d . .
C27 C 0.6762(5) 0.3039(4) 0.90216(17) 0.0314(10) Uani 1 1 d . .
C28 C 0.7599(8) 0.2610(4) 0.8586(2) 0.0518(16) Uani 1 1 d . .
H28A H 0.696478 0.263950 0.830452 0.078 Uiso 1 1 calc R U
H28B H 0.792022 0.180420 0.864015 0.078 Uiso 1 1 calc R U
H28C H 0.845315 0.310996 0.853424 0.078 Uiso 1 1 calc R U
C29 C 0.5352(6) 0.2367(4) 0.90880(18) 0.0401(11) Uani 1 1 d . .
H29A H 0.489130 0.260165 0.938934 0.060 Uiso 1 1 calc R U
H29B H 0.556301 0.152809 0.909621 0.060 Uiso 1 1 calc R U
H29C H 0.469067 0.253620 0.882139 0.060 Uiso 1 1 calc R U
C30 C 0.7730(6) 0.3012(4) 0.94609(19) 0.0417(12) Uani 1 1 d . .
H30A H 0.858091 0.351526 0.940905 0.063 Uiso 1 1 calc R U
H30B H 0.805711 0.220920 0.951918 0.063 Uiso 1 1 calc R U
H30C H 0.717926 0.329268 0.973840 0.063 Uiso 1 1 calc R U

loop_
_atom_site_aniso_label
_atom_site_aniso_U_11
_atom_site_aniso_U_22
_atom_site_aniso_U_33
_atom_site_aniso_U_23
_atom_site_aniso_U_13
_atom_site_aniso_U_12
I1 0.03684(15) 0.02659(13) 0.02561(13) -0.00094(11) 0.00444(12) 0.00706(12)
P1 0.0252(5) 0.0155(5) 0.0194(5) -0.0007(4) -0.0013(4) 0.0013(4)
O1 0.0351(16) 0.0246(15) 0.0257(14) -0.0043(13) 0.0020(12) 0.0079(14)
O2 0.049(2) 0.048(2) 0.0193(14) 0.0019(14) -0.0038(15) 0.0017(18)
O3 0.0272(17) 0.060(2) 0.040(2) -0.0041(17) 0.0039(15) -0.0106(17)
O4 0.0445(17) 0.0395(18) 0.0250(15) 0.0065(12) 0.0086(15) -0.0020(17)
O5 0.0404(16) 0.0161(14) 0.0252(14) 0.0026(11) 0.0049(12) 0.0001(13)
N1 0.0228(17) 0.0179(16) 0.0196(15) 0.0001(12) -0.0045(14) 0.0001(14)
C1 0.0230(19) 0.0179(19) 0.0215(18) 0.0019(15) -0.0031(16) -0.0027(15)
C2 0.0245(18) 0.0202(19) 0.0217(17) 0.0028(14) 0.0006(17) -0.0030(17)
C3 0.023(2) 0.025(2) 0.035(2) 0.0041(18) -0.0042(17) -0.0008(16)
C4 0.027(2) 0.024(2) 0.036(2) 0.0102(17) -0.0112(18) -0.0066(17)
C5 0.032(2) 0.027(2) 0.0255(19) 0.0066(15) -0.011(2) -0.007(2)
C6 0.029(2) 0.023(2) 0.0208(19) 0.0015(15) -0.0044(17) -0.0039(17)
C7 0.050(3) 0.034(2) 0.018(2) -0.0026(18) 0.000(2) 0.003(2)
C8 0.034(2) 0.042(3) 0.049(3) 0.021(3) -0.013(2) 0.002(3)
C9 0.025(2) 0.0177(17) 0.026(2) 0.0023(15) -0.0030(17) -0.0035(15)
C10 0.027(2) 0.0210(19) 0.034(2) 0.0029(19) 0.000(2) 0.0002(17)
C11 0.032(3) 0.032(2) 0.041(3) 0.0123(19) -0.0063(19) 0.0055(18)
C12 0.036(2) 0.041(3) 0.029(2) 0.0143(19) -0.0064(19) -0.002(2)
C13 0.030(2) 0.032(2) 0.025(2) 0.0037(18) -0.0022(18) -0.009(2)
C14 0.025(2) 0.0210(19) 0.0221(19) 0.0030(16) -0.0023(17) 0.0001(17)
C15 0.068(4) 0.052(3) 0.027(2) -0.008(2) 0.004(2) 0.009(3)
C16 0.035(2) 0.0162(17) 0.0226(18) 0.0004(14) -0.0048(17) -0.0020(16)
C17 0.038(2) 0.026(2) 0.0231(18) -0.0021(15) -0.0016(18) -0.0057(19)
C18 0.046(3) 0.040(3) 0.028(2) -0.005(2) -0.010(2) -0.012(2)
C19 0.034(2) 0.040(3) 0.031(2) 0.0048(19) -0.008(2) -0.014(2)
C20 0.028(2) 0.027(2) 0.032(2) 0.0041(17) -0.0007(18) -0.0026(18)
C21 0.030(2) 0.023(2) 0.0214(18) -0.0012(15) -0.0031(17) -0.0036(18)
C22 0.038(3) 0.045(3) 0.043(3) -0.008(2) 0.010(2) -0.001(2)
C23 0.025(2) 0.0169(18) 0.0203(18) 0.0008(14) -0.0042(16) -0.0028(16)
C24 0.0272(19) 0.0218(19) 0.0219(18) -0.0015(15) -0.0012(19) -0.0008(19)
C25 0.034(2) 0.033(3) 0.044(3) 0.002(2) 0.010(2) 0.006(2)
C26 0.027(2) 0.025(2) 0.024(2) -0.0022(16) 0.0004(16) -0.0028(17)
C27 0.043(3) 0.0158(19) 0.036(2) 0.0049(18) -0.001(2) -0.0026(19)
C28 0.073(4) 0.022(2) 0.060(4) 0.000(2) 0.020(3) 0.008(3)
C29 0.042(3) 0.028(2) 0.050(3) 0.010(2) -0.011(3) -0.006(2)
C30 0.040(3) 0.026(2) 0.059(3) 0.012(2) -0.012(3) -0.008(2)

loop_
_atom_type_symbol
_atom_type_description
_atom_type_scat_dispersion_real
_atom_type_scat_dispersion_imag
_atom_type_scat_source
C C 0.0033 0.0016 'International Tables Vol C Tables 4.2.6.8 and 6.1.1.4'
H H 0.0000 0.0000 'International Tables Vol C Tables 4.2.6.8 and 6.1.1.4'
N N 0.0061 0.0033 'International Tables Vol C Tables 4.2.6.8 and 6.1.1.4'
O O 0.0106 0.0060 'International Tables Vol C Tables 4.2.6.8 and 6.1.1.4'
P P 0.1023 0.0942 'International Tables Vol C Tables 4.2.6.8 and 6.1.1.4'
I I -0.4742 1.8119 'International Tables Vol C Tables 4.2.6.8 and 6.1.1.4'

loop_
_geom_angle_atom_site_label_1
_geom_angle_atom_site_label_2
_geom_angle_atom_site_label_3
_geom_angle
O1 P1 N1 118.89(19)
O1 P1 C16 112.04(19)
N1 P1 C16 102.43(18)
O1 P1 C9 109.40(18)
N1 P1 C9 104.07(17)
C16 P1 C9 109.40(19)
C13 O2 C15 117.6(4)
C20 O3 C22 118.1(4)
C26 O5 C27 120.7(3)
C1 N1 C23 115.7(3)
C1 N1 P1 123.4(3)
C23 N1 P1 117.7(3)
C2 C1 C6 117.6(4)
C2 C1 N1 120.0(3)
C6 C1 N1 122.3(4)
C3 C2 C1 122.6(4)
C3 C2 I1 115.4(3)
C1 C2 I1 122.0(3)
C4 C3 C2 119.4(4)
C4 C3 H3 120.3
C2 C3 H3 120.3
C5 C4 C3 118.5(4)
C5 C4 C8 121.1(4)
C3 C4 C8 120.3(4)
C4 C5 C6 123.1(4)
C4 C5 H5 118.5
C6 C5 H5 118.5
C5 C6 C1 118.8(4)
C5 C6 C7 118.1(4)
C1 C6 C7 123.1(4)
C6 C7 H7A 109.5
C6 C7 H7B 109.5
H7A C7 H7B 109.5
C6 C7 H7C 109.5
H7A C7 H7C 109.5
H7B C7 H7C 109.5
C4 C8 H8A 109.5
C4 C8 H8B 109.5
H8A C8 H8B 109.5
C4 C8 H8C 109.5
H8A C8 H8C 109.5
H8B C8 H8C 109.5
C10 C9 C14 120.0(4)
C10 C9 P1 116.6(3)
C14 C9 P1 123.4(3)
C11 C10 C9 119.1(4)
C11 C10 H10 120.4
C9 C10 H10 120.4
C12 C11 C10 121.3(4)
C12 C11 H11 119.3
C10 C11 H11 119.3
C11 C12 C13 119.9(4)
C11 C12 H12 120.1
C13 C12 H12 120.1
O2 C13 C14 124.6(4)
O2 C13 C12 115.4(4)
C14 C13 C12 120.0(4)
C13 C14 C9 119.7(4)
C13 C14 H14 120.2
C9 C14 H14 120.2
O2 C15 H15A 109.5
O2 C15 H15B 109.5
H15A C15 H15B 109.5
O2 C15 H15C 109.5
H15A C15 H15C 109.5
H15B C15 H15C 109.5
C21 C16 C17 120.1(4)
C21 C16 P1 122.0(3)
C17 C16 P1 117.9(3)
C18 C17 C16 119.6(4)
C18 C17 H17 120.2
C16 C17 H17 120.2
C19 C18 C17 120.9(4)
C19 C18 H18 119.5
C17 C18 H18 119.5
C18 C19 C20 119.7(4)
C18 C19 H19 120.2
C20 C19 H19 120.2
O3 C20 C21 125.0(4)
O3 C20 C19 114.7(4)
C21 C20 C19 120.3(4)
C16 C21 C20 119.4(4)
C16 C21 H21 120.3
C20 C21 H21 120.3
O3 C22 H22A 109.5
O3 C22 H22B 109.5
H22A C22 H22B 109.5
O3 C22 H22C 109.5
H22A C22 H22C 109.5
H22B C22 H22C 109.5
N1 C23 C24 114.9(3)
N1 C23 H23A 108.5
C24 C23 H23A 108.5
N1 C23 H23B 108.5
C24 C23 H23B 108.5
H23A C23 H23B 107.5
C25 C24 C26 117.1(4)
C25 C24 C23 122.0(4)
C26 C24 C23 120.8(4)
C24 C25 H25A 120.0
C24 C25 H25B 120.0
H25A C25 H25B 120.0
O4 C26 O5 125.6(4)
O4 C26 C24 123.8(4)
O5 C26 C24 110.6(3)
O5 C27 C29 109.6(4)
O5 C27 C30 110.5(4)
C29 C27 C30 112.9(4)
O5 C27 C28 101.6(4)
C29 C27 C28 111.3(4)
C30 C27 C28 110.3(5)
C27 C28 H28A 109.5
C27 C28 H28B 109.5
H28A C28 H28B 109.5
C27 C28 H28C 109.5
H28A C28 H28C 109.5
H28B C28 H28C 109.5
C27 C29 H29A 109.5
C27 C29 H29B 109.5
H29A C29 H29B 109.5
C27 C29 H29C 109.5
H29A C29 H29C 109.5
H29B C29 H29C 109.5
C27 C30 H30A 109.5
C27 C30 H30B 109.5
H30A C30 H30B 109.5
C27 C30 H30C 109.5
H30A C30 H30C 109.5
H30B C30 H30C 109.5

loop_
_geom_bond_atom_site_label_1
_geom_bond_atom_site_label_2
_geom_bond_distance
I1 C2 2.109(4)
P1 O1 1.483(3)
P1 N1 1.679(3)
P1 C16 1.811(4)
P1 C9 1.814(4)
O2 C13 1.370(5)
O2 C15 1.420(7)
O3 C20 1.363(6)
O3 C22 1.432(6)
O4 C26 1.203(5)
O5 C26 1.341(5)
O5 C27 1.490(5)
N1 C1 1.437(5)
N1 C23 1.489(5)
C1 C2 1.400(6)
C1 C6 1.410(5)
C2 C3 1.395(6)
C3 C4 1.394(6)
C3 H3 0.9500
C4 C5 1.376(7)
C4 C8 1.511(6)
C5 C6 1.404(6)
C5 H5 0.9500
C6 C7 1.505(6)
C7 H7A 0.9800
C7 H7B 0.9800
C7 H7C 0.9800
C8 H8A 0.9800
C8 H8B 0.9800
C8 H8C 0.9800
C9 C10 1.396(6)
C9 C14 1.403(6)
C10 C11 1.387(7)
C10 H10 0.9500
C11 C12 1.372(7)
C11 H11 0.9500
C12 C13 1.396(7)
C12 H12 0.9500
C13 C14 1.389(6)
C14 H14 0.9500
C15 H15A 0.9800
C15 H15B 0.9800
C15 H15C 0.9800
C16 C21 1.390(6)
C16 C17 1.399(5)
C17 C18 1.383(7)
C17 H17 0.9500
C18 C19 1.372(7)
C18 H18 0.9500
C19 C20 1.397(7)
C19 H19 0.9500
C20 C21 1.393(6)
C21 H21 0.9500
C22 H22A 0.9800
C22 H22B 0.9800
C22 H22C 0.9800
C23 C24 1.513(6)
C23 H23A 0.9900
C23 H23B 0.9900
C24 C25 1.320(7)
C24 C26 1.504(6)
C25 H25A 0.9500
C25 H25B 0.9500
C27 C29 1.514(7)
C27 C30 1.516(7)
C27 C28 1.520(7)
C28 H28A 0.9800
C28 H28B 0.9800
C28 H28C 0.9800
C29 H29A 0.9800
C29 H29B 0.9800
C29 H29C 0.9800
C30 H30A 0.9800
C30 H30B 0.9800
C30 H30C 0.9800

loop_
_geom_hbond_atom_site_label_D
_geom_hbond_atom_site_label_H
_geom_hbond_atom_site_label_A
_geom_hbond_distance_DH
_geom_hbond_distance_HA
_geom_hbond_distance_DA
_geom_hbond_angle_DHA
_geom_hbond_site_symmetry_A
_geom_hbond_publ_flag
C30 H30C O4 0.98 2.42 2.985(6) 116.3 . yes
C29 H29A O4 0.98 2.52 3.028(6) 112.5 . yes
C23 H23A I1 0.99 3.02 3.643(4) 121.9 . yes
C22 H22C I1 0.98 3.29 4.245(6) 165.8 3_756 yes
C22 H22A I1 0.98 3.29 4.177(6) 151.3 . yes
C21 H21 I1 0.95 3.28 3.923(4) 127.0 . yes
C14 H14 I1 0.95 2.97 3.907(4) 169.3 . yes

loop_
_geom_torsion_atom_site_label_1
_geom_torsion_atom_site_label_2
_geom_torsion_atom_site_label_3
_geom_torsion_atom_site_label_4
_geom_torsion
O1 P1 N1 C1 -91.5(3)
C16 P1 N1 C1 32.6(4)
C9 P1 N1 C1 146.6(3)
O1 P1 N1 C23 67.1(3)
C16 P1 N1 C23 -168.8(3)
C9 P1 N1 C23 -54.9(3)
C23 N1 C1 C2 81.5(4)
P1 N1 C1 C2 -119.5(4)
C23 N1 C1 C6 -95.3(4)
P1 N1 C1 C6 63.7(5)
C6 C1 C2 C3 -1.1(6)
N1 C1 C2 C3 -178.1(4)
C6 C1 C2 I1 177.1(3)
N1 C1 C2 I1 0.2(5)
C1 C2 C3 C4 0.6(6)
I1 C2 C3 C4 -177.8(3)
C2 C3 C4 C5 -0.4(6)
C2 C3 C4 C8 176.3(4)
C3 C4 C5 C6 0.9(6)
C8 C4 C5 C6 -175.8(4)
C4 C5 C6 C1 -1.5(6)
C4 C5 C6 C7 178.9(4)
C2 C1 C6 C5 1.5(6)
N1 C1 C6 C5 178.4(4)
C2 C1 C6 C7 -178.9(4)
N1 C1 C6 C7 -2.1(6)
O1 P1 C9 C10 16.3(4)
N1 P1 C9 C10 144.3(3)
C16 P1 C9 C10 -106.8(3)
O1 P1 C9 C14 -164.0(3)
N1 P1 C9 C14 -36.0(4)
C16 P1 C9 C14 72.9(4)
C14 C9 C10 C11 -0.5(6)
P1 C9 C10 C11 179.2(3)
C9 C10 C11 C12 0.1(7)
C10 C11 C12 C13 0.2(7)
C15 O2 C13 C14 0.1(7)
C15 O2 C13 C12 179.6(5)
C11 C12 C13 O2 -179.6(4)
C11 C12 C13 C14 -0.1(7)
O2 C13 C14 C9 179.2(4)
C12 C13 C14 C9 -0.3(6)
C10 C9 C14 C13 0.6(6)
P1 C9 C14 C13 -179.1(3)
O1 P1 C16 C21 -168.0(3)
N1 P1 C16 C21 63.5(4)
C9 P1 C16 C21 -46.5(4)
O1 P1 C16 C17 13.9(4)
N1 P1 C16 C17 -114.6(3)
C9 P1 C16 C17 135.4(3)
C21 C16 C17 C18 -1.2(6)
P1 C16 C17 C18 176.9(3)
C16 C17 C18 C19 0.3(7)
C17 C18 C19 C20 0.7(8)
C22 O3 C20 C21 -2.6(7)
C22 O3 C20 C19 177.3(4)
C18 C19 C20 O3 179.3(4)
C18 C19 C20 C21 -0.9(7)
C17 C16 C21 C20 1.0(6)
P1 C16 C21 C20 -177.0(3)
O3 C20 C21 C16 179.8(4)
C19 C20 C21 C16 0.0(6)
C1 N1 C23 C24 60.2(5)
P1 N1 C23 C24 -100.0(4)
N1 C23 C24 C25 99.0(5)
N1 C23 C24 C26 -84.1(5)
C27 O5 C26 O4 3.0(7)
C27 O5 C26 C24 -173.7(4)
C25 C24 C26 O4 -25.4(7)
C23 C24 C26 O4 157.5(4)
C25 C24 C26 O5 151.3(4)
C23 C24 C26 O5 -25.7(5)
C26 O5 C27 C29 63.1(5)
C26 O5 C27 C30 -62.0(5)
C26 O5 C27 C28 -179.1(4)
